data_4024599
loop_
_publ_author_name
'Abdelaziz Al Ouahabi'
'Paul N. W. Baxter'
'Jean-Paul Gisselbrecht'
'Andr\'e De Cian'
'Lydia Brelot'
'Nathalie Kyritsakas-Gruber'

_publ_section_title
;
Synthesis and Properties of Oligo[n]cruciforms: Nanosized Sterically
Encumbered Tetraethynylphenyl-Homologated Fluorophores
;
_journal_name_full 'Journal of Organic Chemistry'
_journal_page_first 4675
_journal_page_last 4689
_journal_paper_doi 10.1021/jo802797e
_journal_volume 74
_journal_year 2009
_chemical_formula_moiety 'C98 H150 Si8'
_chemical_formula_sum 'C98 H150 Si8'
_chemical_formula_weight 1552.90
_chemical_name_systematic
;
 ?
;
_space_group_IT_number 15
_symmetry_cell_setting monoclinic
_symmetry_space_group_name_Hall '-C 2yc'
_symmetry_space_group_name_H-M 'C 1 2/c 1'
_atom_sites_solution_hydrogens geom
_atom_sites_solution_primary direct
_atom_sites_solution_secondary difmap
_audit_creation_method SHELXL-97
_cell_angle_alpha 90.00
_cell_angle_beta 97.930(2)
_cell_angle_gamma 90.00
_cell_formula_units_Z 4
_cell_length_a 47.6120(15)
_cell_length_b 14.9290(5)
_cell_length_c 14.7370(5)
_cell_measurement_reflns_used 9501
_cell_measurement_temperature 173(2)
_cell_measurement_theta_max 28.700
_cell_measurement_theta_min 0.998
_cell_volume 10374.9(6)
_computing_cell_refinement 'Denzo (Nonius B.V., 1998)'
_computing_data_collection 'Collect (Nonius B.V., 1998)'
_computing_data_reduction 'Denzo (Nonius B.V., 1998)'
_computing_molecular_graphics 'PLATON 98 (Spek, 1998)'
_computing_publication_material 'SHELXL-97 (Sheldrick, 1997)'
_computing_structure_refinement 'SHELXL-97 (Sheldrick, 1997)'
_computing_structure_solution 'SHELXS-97 (Sheldrick, 1997)'
_diffrn_ambient_temperature 173(2)
_diffrn_measured_fraction_theta_full 0.994
_diffrn_measured_fraction_theta_max 0.994
_diffrn_measurement_device_type KappaCCD
_diffrn_measurement_method 'phi and omega scans'
_diffrn_radiation_monochromator graphite
_diffrn_radiation_source 'fine-focus sealed tube'
_diffrn_radiation_type MoK\a
_diffrn_radiation_wavelength 0.71073
_diffrn_reflns_av_R_equivalents 0.0368
_diffrn_reflns_av_sigmaI/netI 0.0824
_diffrn_reflns_limit_h_max 64
_diffrn_reflns_limit_h_min -63
_diffrn_reflns_limit_k_max 19
_diffrn_reflns_limit_k_min -18
_diffrn_reflns_limit_l_max 19
_diffrn_reflns_limit_l_min -19
_diffrn_reflns_number 21458
_diffrn_reflns_theta_full 28.69
_diffrn_reflns_theta_max 28.69
_diffrn_reflns_theta_min 1.43
_exptl_absorpt_coefficient_mu 0.143
_exptl_absorpt_correction_type none
_exptl_crystal_colour colorless
_exptl_crystal_density_diffrn 0.994
_exptl_crystal_density_method 'not measured'
_exptl_crystal_description prism
_exptl_crystal_F_000 3400
_exptl_crystal_size_max 0.16
_exptl_crystal_size_mid 0.14
_exptl_crystal_size_min 0.14
_refine_diff_density_max 0.960
_refine_diff_density_min -0.639
_refine_diff_density_rms 0.056
_refine_ls_extinction_method none
_refine_ls_goodness_of_fit_ref 1.027
_refine_ls_hydrogen_treatment constr
_refine_ls_matrix_type full
_refine_ls_number_parameters 503
_refine_ls_number_reflns 13327
_refine_ls_number_restraints 0
_refine_ls_restrained_S_all 1.027
_refine_ls_R_factor_all 0.1281
_refine_ls_R_factor_gt 0.0724
_refine_ls_shift/su_max 0.001
_refine_ls_shift/su_mean 0.000
_refine_ls_structure_factor_coef Fsqd
_refine_ls_weighting_details 'calc w=1/[\s^2^(Fo^2^)+(0.0747P)^2^+13.2050P] where P=(Fo^2^+2Fc^2^)/3'
_refine_ls_weighting_scheme calc
_refine_ls_wR_factor_gt 0.1669
_refine_ls_wR_factor_ref 0.1923
_reflns_number_gt 8169
_reflns_number_total 13327
_reflns_threshold_expression I>2sigma(I)
_cod_data_source_file jo802797e_si_001.cif
_cod_data_source_block bax1652
_cod_depositor_comments
;
The following automatic conversions were performed:
'_symmetry_cell_setting' value 'Monoclinic' changed to 'monoclinic'
according to '/home/saulius/struct/CIF-dictionaries/cif_core.dic'
dictionary named 'cif_core.dic' version 2.4.1 from 2010-06-29.

Automatic conversion script
Id: cif_fix_enum 1527 2010-12-29 10:47:43Z saulius 
;
_cod_original_sg_symbol_H-M 'C 2/c'
_cod_database_code 4024599

loop_
_symmetry_equiv_pos_as_xyz
'x, y, z'
'-x, y, -z+1/2'
'x+1/2, y+1/2, z'
'-x+1/2, y+1/2, -z+1/2'
'-x, -y, -z'
'x, -y, z-1/2'
'-x+1/2, -y+1/2, -z'
'x+1/2, -y+1/2, z-1/2'

loop_
_atom_site_label
_atom_site_type_symbol
_atom_site_fract_x
_atom_site_fract_y
_atom_site_fract_z
_atom_site_U_iso_or_equiv
_atom_site_adp_type
_atom_site_occupancy
_atom_site_symmetry_multiplicity
_atom_site_calc_flag
_atom_site_refinement_flags
_atom_site_disorder_assembly
_atom_site_disorder_group
C1 C 0.24468(4) 0.20025(13) 0.91808(13) 0.0213(4) Uani 1 1 d . . .
C2 C 0.22228(4) 0.24725(14) 0.95146(14) 0.0216(4) Uani 1 1 d . . .
C3 C 0.27188(4) 0.20448(14) 0.96757(13) 0.0222(4) Uani 1 1 d . . .
H3 H 0.2869 0.1733 0.9451 0.027 Uiso 1 1 calc R . .
C4 C 0.24035(4) 0.14820(14) 0.83588(14) 0.0251(5) Uani 1 1 d . . .
C5 C 0.23833(5) 0.10277(15) 0.76763(15) 0.0305(5) Uani 1 1 d . . .
C6 C 0.20725(6) 0.0685(2) 0.57867(18) 0.0471(7) Uani 1 1 d . . .
H6 H 0.1911 0.0368 0.6014 0.056 Uiso 1 1 calc R . .
C7 C 0.19962(7) 0.1662(2) 0.5755(2) 0.0688(10) Uani 1 1 d . . .
H7A H 0.2132 0.1994 0.5442 0.103 Uiso 1 1 calc R . .
H7B H 0.2001 0.1890 0.6380 0.103 Uiso 1 1 calc R . .
H7C H 0.1805 0.1739 0.5420 0.103 Uiso 1 1 calc R . .
C8 C 0.20930(8) 0.0293(3) 0.4826(2) 0.0817(13) Uani 1 1 d . . .
H8A H 0.1915 0.0406 0.4422 0.123 Uiso 1 1 calc R . .
H8B H 0.2126 -0.0354 0.4877 0.123 Uiso 1 1 calc R . .
H8C H 0.2250 0.0579 0.4572 0.123 Uiso 1 1 calc R . .
C9 C 0.23995(6) -0.08410(16) 0.68774(18) 0.0400(6) Uani 1 1 d . . .
H9 H 0.2432 -0.1163 0.6307 0.048 Uiso 1 1 calc R . .
C10 C 0.21181(7) -0.1183(2) 0.7131(2) 0.0662(9) Uani 1 1 d . . .
H10A H 0.2132 -0.1827 0.7255 0.099 Uiso 1 1 calc R . .
H10B H 0.1967 -0.1071 0.6623 0.099 Uiso 1 1 calc R . .
H10C H 0.2075 -0.0869 0.7679 0.099 Uiso 1 1 calc R . .
C11 C 0.26449(7) -0.1088(2) 0.7616(2) 0.0586(8) Uani 1 1 d . . .
H11A H 0.2621 -0.0785 0.8190 0.088 Uiso 1 1 calc R . .
H11B H 0.2824 -0.0901 0.7420 0.088 Uiso 1 1 calc R . .
H11C H 0.2647 -0.1738 0.7711 0.088 Uiso 1 1 calc R . .
C12 C 0.27470(6) 0.07053(17) 0.62410(17) 0.0379(6) Uani 1 1 d . . .
H12 H 0.2889 0.0639 0.6805 0.045 Uiso 1 1 calc R . .
C13 C 0.28500(7) 0.0072(2) 0.5540(2) 0.0569(8) Uani 1 1 d . . .
H13A H 0.2714 0.0074 0.4977 0.085 Uiso 1 1 calc R . .
H13B H 0.2866 -0.0537 0.5792 0.085 Uiso 1 1 calc R . .
H13C H 0.3036 0.0271 0.5402 0.085 Uiso 1 1 calc R . .
C14 C 0.27691(8) 0.1680(2) 0.5959(2) 0.0667(9) Uani 1 1 d . . .
H14A H 0.2968 0.1825 0.5915 0.100 Uiso 1 1 calc R . .
H14B H 0.2700 0.2067 0.6417 0.100 Uiso 1 1 calc R . .
H14C H 0.2654 0.1775 0.5362 0.100 Uiso 1 1 calc R . .
C15 C 0.19423(5) 0.24807(14) 0.90163(14) 0.0241(4) Uani 1 1 d . . .
C16 C 0.17067(5) 0.25190(14) 0.86039(14) 0.0255(5) Uani 1 1 d . . .
C17 C 0.14303(4) 0.25092(14) 0.80798(14) 0.0230(4) Uani 1 1 d . . .
C18 C 0.13882(5) 0.20301(15) 0.72588(14) 0.0256(5) Uani 1 1 d . . .
H18 H 0.1545 0.1731 0.7058 0.031 Uiso 1 1 calc R . .
C19 C 0.11228(5) 0.19774(14) 0.67251(14) 0.0247(4) Uani 1 1 d . . .
C20 C 0.08898(4) 0.24163(14) 0.70266(14) 0.0253(5) Uani 1 1 d . . .
C21 C 0.09311(4) 0.28896(15) 0.78458(14) 0.0254(5) Uani 1 1 d . . .
H21 H 0.0774 0.3182 0.8049 0.030 Uiso 1 1 calc R . .
C22 C 0.11962(4) 0.29483(14) 0.83790(13) 0.0230(4) Uani 1 1 d . . .
C23 C 0.06136(5) 0.24083(17) 0.64945(16) 0.0337(5) Uani 1 1 d . . .
C24 C 0.03821(6) 0.2458(2) 0.60582(19) 0.0502(7) Uani 1 1 d . A .
C25 C -0.0087(2) 0.1715(9) 0.4683(10) 0.0739(15) Uani 0.50 1 d P A 1
H25A H 0.0022 0.1662 0.4167 0.111 Uiso 0.50 1 calc PR A 1
H25B H -0.0288 0.1795 0.4449 0.111 Uiso 0.50 1 calc PR A 1
H25C H -0.0062 0.1169 0.5056 0.111 Uiso 0.50 1 calc PR A 1
C26 C -0.0230(2) 0.2775(7) 0.6149(8) 0.0739(15) Uani 0.50 1 d P A 1
H26A H -0.0419 0.2849 0.5797 0.111 Uiso 0.50 1 calc PR A 1
H26B H -0.0183 0.3305 0.6532 0.111 Uiso 0.50 1 calc PR A 1
H26C H -0.0229 0.2243 0.6539 0.111 Uiso 0.50 1 calc PR A 1
C27 C 0.0075(2) 0.3707(8) 0.4647(7) 0.0739(15) Uani 0.50 1 d P A 1
H27A H 0.0207 0.3593 0.4208 0.111 Uiso 0.50 1 calc PR A 1
H27B H 0.0147 0.4196 0.5058 0.111 Uiso 0.50 1 calc PR A 1
H27C H -0.0111 0.3876 0.4316 0.111 Uiso 0.50 1 calc PR A 1
C25B C -0.0056(3) 0.1462(9) 0.4787(10) 0.0739(15) Uani 0.50 1 d P A 2
H25D H -0.0248 0.1475 0.4448 0.111 Uiso 0.50 1 calc PR A 2
H25E H -0.0045 0.1002 0.5265 0.111 Uiso 0.50 1 calc PR A 2
H25F H 0.0080 0.1322 0.4365 0.111 Uiso 0.50 1 calc PR A 2
C26B C -0.0217(2) 0.3145(7) 0.6084(8) 0.0739(15) Uani 0.50 1 d P A 2
H26D H -0.0405 0.3207 0.5721 0.111 Uiso 0.50 1 calc PR A 2
H26E H -0.0147 0.3736 0.6299 0.111 Uiso 0.50 1 calc PR A 2
H26F H -0.0231 0.2756 0.6611 0.111 Uiso 0.50 1 calc PR A 2
C27B C 0.0084(2) 0.3423(8) 0.4408(6) 0.0739(15) Uani 0.50 1 d P A 2
H27D H 0.0228 0.3182 0.4059 0.111 Uiso 0.50 1 calc PR A 2
H27E H 0.0146 0.4007 0.4665 0.111 Uiso 0.50 1 calc PR A 2
H27F H -0.0096 0.3492 0.4003 0.111 Uiso 0.50 1 calc PR A 2
C28 C 0.12150(5) 0.34588(15) 0.92141(15) 0.0281(5) Uani 1 1 d . . .
C29 C 0.11987(5) 0.38998(16) 0.98873(16) 0.0343(5) Uani 1 1 d . . .
C30 C 0.14241(6) 0.4120(2) 1.18785(18) 0.0536(8) Uani 1 1 d . . .
H30 H 0.1336 0.3570 1.2104 0.064 Uiso 1 1 calc R . .
C31 C 0.16922(7) 0.3794(3) 1.1591(2) 0.0816(13) Uani 1 1 d . . .
H31A H 0.1797 0.4301 1.1380 0.122 Uiso 1 1 calc R . .
H31B H 0.1649 0.3361 1.1092 0.122 Uiso 1 1 calc R . .
H31C H 0.1808 0.3506 1.2111 0.122 Uiso 1 1 calc R . .
C32 C 0.14662(7) 0.4735(3) 1.27040(19) 0.0719(11) Uani 1 1 d . . .
H32A H 0.1584 0.4434 1.3212 0.108 Uiso 1 1 calc R . .
H32B H 0.1281 0.4883 1.2887 0.108 Uiso 1 1 calc R . .
H32C H 0.1560 0.5286 1.2547 0.108 Uiso 1 1 calc R . .
C33 C 0.11808(6) 0.57672(17) 1.06707(19) 0.0431(6) Uani 1 1 d . . .
H33 H 0.1143 0.6100 1.1230 0.052 Uiso 1 1 calc R . .
C34 C 0.09558(7) 0.6058(2) 0.9893(2) 0.0630(9) Uani 1 1 d . . .
H34A H 0.0968 0.6707 0.9807 0.095 Uiso 1 1 calc R . .
H34B H 0.0768 0.5903 1.0043 0.095 Uiso 1 1 calc R . .
H34C H 0.0987 0.5751 0.9328 0.095 Uiso 1 1 calc R . .
C35 C 0.14752(7) 0.6052(2) 1.0474(3) 0.0698(10) Uani 1 1 d . . .
H35A H 0.1521 0.5735 0.9931 0.105 Uiso 1 1 calc R . .
H35B H 0.1616 0.5904 1.1001 0.105 Uiso 1 1 calc R . .
H35C H 0.1477 0.6699 1.0364 0.105 Uiso 1 1 calc R . .
C36 C 0.07796(6) 0.42841(18) 1.11717(18) 0.0424(6) Uani 1 1 d . . .
H36 H 0.0651 0.4360 1.0580 0.051 Uiso 1 1 calc R . .
C37 C 0.07489(8) 0.3319(2) 1.1469(3) 0.0729(10) Uani 1 1 d . . .
H37A H 0.0859 0.3228 1.2074 0.109 Uiso 1 1 calc R . .
H37B H 0.0819 0.2917 1.1025 0.109 Uiso 1 1 calc R . .
H37C H 0.0549 0.3190 1.1500 0.109 Uiso 1 1 calc R . .
C38 C 0.06724(7) 0.4922(2) 1.1860(2) 0.0641(9) Uani 1 1 d . . .
H38A H 0.0475 0.4776 1.1919 0.096 Uiso 1 1 calc R . .
H38B H 0.0684 0.5540 1.1644 0.096 Uiso 1 1 calc R . .
H38C H 0.0790 0.4857 1.2457 0.096 Uiso 1 1 calc R . .
C39 C 0.10878(5) 0.14924(15) 0.58729(15) 0.0293(5) Uani 1 1 d . . .
C40 C 0.10554(5) 0.10972(16) 0.51579(16) 0.0340(5) Uani 1 1 d . . .
C41 C 0.06397(7) 0.0687(2) 0.3485(2) 0.0566(8) Uani 1 1 d . . .
H41 H 0.0521 0.0560 0.3979 0.068 Uiso 1 1 calc R B 1
C42 C 0.0546(2) -0.0047(7) 0.2736(10) 0.0742(12) Uani 0.50 1 d P C 1
H42A H 0.0346 0.0042 0.2489 0.111 Uiso 0.50 1 calc PR C 1
H42B H 0.0570 -0.0644 0.3013 0.111 Uiso 0.50 1 calc PR C 1
H42C H 0.0662 0.0003 0.2240 0.111 Uiso 0.50 1 calc PR C 1
C43 C 0.0556(3) 0.1597(14) 0.3176(10) 0.0742(12) Uani 0.50 1 d P C 1
H43A H 0.0654 0.1760 0.2657 0.111 Uiso 0.50 1 calc PR C 1
H43B H 0.0608 0.2020 0.3679 0.111 Uiso 0.50 1 calc PR C 1
H43C H 0.0351 0.1616 0.2986 0.111 Uiso 0.50 1 calc PR C 1
C42B C 0.0564(2) 0.0265(7) 0.2531(10) 0.0742(12) Uani 0.50 1 d P C 2
H42D H 0.0361 0.0339 0.2326 0.111 Uiso 0.50 1 calc PR C 2
H42E H 0.0611 -0.0374 0.2561 0.111 Uiso 0.50 1 calc PR C 2
H42F H 0.0672 0.0563 0.2097 0.111 Uiso 0.50 1 calc PR C 2
C43B C 0.0579(3) 0.1726(15) 0.3429(10) 0.0742(12) Uani 0.50 1 d P C 2
H43D H 0.0712 0.2015 0.3069 0.111 Uiso 0.50 1 calc PR C 2
H43E H 0.0603 0.1979 0.4048 0.111 Uiso 0.50 1 calc PR C 2
H43F H 0.0384 0.1829 0.3134 0.111 Uiso 0.50 1 calc PR C 2
C44 C 0.10694(6) -0.07263(18) 0.43217(19) 0.0449(7) Uani 1 1 d . . .
H44 H 0.1062 -0.1051 0.3726 0.054 Uiso 1 1 calc R C .
C45 C 0.08353(8) -0.1113(2) 0.4817(3) 0.0749(11) Uani 1 1 d . C .
H45A H 0.0874 -0.1747 0.4952 0.112 Uiso 1 1 calc R . .
H45B H 0.0652 -0.1054 0.4427 0.112 Uiso 1 1 calc R . .
H45C H 0.0830 -0.0786 0.5391 0.112 Uiso 1 1 calc R . .
C46 C 0.13587(7) -0.0914(2) 0.4875(2) 0.0591(8) Uani 1 1 d . C .
H46A H 0.1378 -0.0571 0.5447 0.089 Uiso 1 1 calc R . .
H46B H 0.1509 -0.0736 0.4518 0.089 Uiso 1 1 calc R . .
H46C H 0.1376 -0.1555 0.5015 0.089 Uiso 1 1 calc R . .
C47 C 0.13062(7) 0.09106(19) 0.34249(19) 0.0497(7) Uani 1 1 d . . .
H47 H 0.1486 0.0611 0.3697 0.060 Uiso 1 1 calc R C 1
C48 C 0.12523(18) 0.0672(5) 0.2388(6) 0.0661(11) Uani 0.50 1 d P C 1
H48A H 0.1095 0.1033 0.2085 0.099 Uiso 0.50 1 calc PR C 1
H48B H 0.1205 0.0035 0.2316 0.099 Uiso 0.50 1 calc PR C 1
H48C H 0.1424 0.0797 0.2110 0.099 Uiso 0.50 1 calc PR C 1
C49 C 0.1348(3) 0.1942(9) 0.3542(7) 0.0661(11) Uani 0.50 1 d P C 1
H49A H 0.1489 0.2147 0.3162 0.099 Uiso 0.50 1 calc PR C 1
H49B H 0.1414 0.2080 0.4186 0.099 Uiso 0.50 1 calc PR C 1
H49C H 0.1168 0.2248 0.3350 0.099 Uiso 0.50 1 calc PR C 1
C48B C 0.13732(17) 0.0300(5) 0.2645(6) 0.0661(11) Uani 0.50 1 d P C 2
H48D H 0.1200 0.0194 0.2217 0.099 Uiso 0.50 1 calc PR C 2
H48E H 0.1448 -0.0272 0.2899 0.099 Uiso 0.50 1 calc PR C 2
H48F H 0.1515 0.0589 0.2319 0.099 Uiso 0.50 1 calc PR C 2
C49B C 0.1347(3) 0.1842(8) 0.3258(7) 0.0661(11) Uani 0.50 1 d P C 2
H49D H 0.1536 0.1935 0.3085 0.099 Uiso 0.50 1 calc PR C 2
H49E H 0.1329 0.2184 0.3814 0.099 Uiso 0.50 1 calc PR C 2
H49F H 0.1203 0.2045 0.2759 0.099 Uiso 0.50 1 calc PR C 2
Si1 Si 0.239710(14) 0.03914(4) 0.66078(4) 0.02887(16) Uani 1 1 d . . .
Si2 Si 0.101405(15) 0.04946(5) 0.40519(4) 0.03407(18) Uani 1 1 d . C .
Si3 Si 0.115254(15) 0.45434(4) 1.09282(4) 0.03261(17) Uani 1 1 d . . .
Si4 Si 0.003483(18) 0.26392(8) 0.53550(6) 0.0668(3) Uani 1 1 d . . .

loop_
_atom_site_aniso_label
_atom_site_aniso_U_11
_atom_site_aniso_U_22
_atom_site_aniso_U_33
_atom_site_aniso_U_23
_atom_site_aniso_U_13
_atom_site_aniso_U_12
C1 0.0261(11) 0.0184(10) 0.0199(10) -0.0009(8) 0.0043(8) -0.0016(8)
C2 0.0226(10) 0.0211(10) 0.0214(10) 0.0020(9) 0.0037(8) -0.0010(8)
C3 0.0229(10) 0.0215(10) 0.0230(10) -0.0009(9) 0.0057(8) 0.0019(8)
C4 0.0269(11) 0.0248(11) 0.0236(11) -0.0012(10) 0.0031(8) 0.0009(9)
C5 0.0339(13) 0.0290(12) 0.0285(11) -0.0032(10) 0.0036(9) 0.0031(10)
C6 0.0426(15) 0.0582(18) 0.0383(14) -0.0067(14) -0.0020(12) 0.0046(13)
C7 0.059(2) 0.079(2) 0.068(2) 0.0207(19) 0.0056(16) 0.0201(18)
C8 0.062(2) 0.144(4) 0.0341(16) -0.027(2) -0.0136(14) 0.019(2)
C9 0.0537(16) 0.0290(13) 0.0393(14) -0.0072(11) 0.0131(12) -0.0046(12)
C10 0.077(2) 0.0564(19) 0.068(2) 0.0002(17) 0.0211(18) -0.0234(18)
C11 0.076(2) 0.0396(16) 0.0595(19) 0.0101(15) 0.0073(16) 0.0089(15)
C12 0.0438(15) 0.0370(14) 0.0341(13) -0.0083(11) 0.0095(11) -0.0094(11)
C13 0.0557(19) 0.068(2) 0.0513(17) -0.0245(16) 0.0236(14) -0.0151(16)
C14 0.076(2) 0.0454(18) 0.083(2) 0.0059(17) 0.0267(19) -0.0161(17)
C15 0.0280(11) 0.0221(11) 0.0228(10) -0.0017(9) 0.0054(9) 0.0001(9)
C16 0.0274(11) 0.0255(11) 0.0241(10) -0.0023(9) 0.0060(8) -0.0002(9)
C17 0.0241(11) 0.0229(10) 0.0217(10) 0.0013(9) 0.0022(8) -0.0003(9)
C18 0.0258(11) 0.0267(11) 0.0250(11) -0.0015(9) 0.0060(8) 0.0013(9)
C19 0.0298(11) 0.0244(11) 0.0198(10) -0.0004(9) 0.0034(8) -0.0021(9)
C20 0.0253(11) 0.0265(11) 0.0236(10) 0.0019(9) 0.0019(8) -0.0034(9)
C21 0.0250(11) 0.0280(11) 0.0236(10) 0.0005(9) 0.0050(8) 0.0017(9)
C22 0.0261(11) 0.0231(11) 0.0203(10) 0.0019(9) 0.0041(8) -0.0007(9)
C23 0.0306(13) 0.0405(14) 0.0293(12) -0.0052(11) 0.0017(10) -0.0004(11)
C24 0.0326(14) 0.068(2) 0.0473(16) -0.0092(15) -0.0020(12) 0.0002(14)
C25 0.0501(14) 0.090(6) 0.077(2) -0.009(2) -0.0071(13) 0.009(2)
C26 0.0501(14) 0.090(6) 0.077(2) -0.009(2) -0.0071(13) 0.009(2)
C27 0.0501(14) 0.090(6) 0.077(2) -0.009(2) -0.0071(13) 0.009(2)
C25B 0.0501(14) 0.090(6) 0.077(2) -0.009(2) -0.0071(13) 0.009(2)
C26B 0.0501(14) 0.090(6) 0.077(2) -0.009(2) -0.0071(13) 0.009(2)
C27B 0.0501(14) 0.090(6) 0.077(2) -0.009(2) -0.0071(13) 0.009(2)
C28 0.0306(12) 0.0266(11) 0.0265(11) 0.0005(10) 0.0017(9) 0.0038(9)
C29 0.0387(14) 0.0335(13) 0.0294(12) -0.0041(11) 0.0008(10) 0.0057(11)
C30 0.0508(17) 0.070(2) 0.0371(14) -0.0144(15) -0.0049(12) 0.0171(15)
C31 0.056(2) 0.130(4) 0.0537(19) -0.034(2) -0.0112(16) 0.041(2)
C32 0.0512(19) 0.125(3) 0.0368(15) -0.0300(19) -0.0032(13) 0.024(2)
C33 0.0488(16) 0.0351(14) 0.0493(16) -0.0091(13) 0.0204(13) 0.0011(12)
C34 0.074(2) 0.0439(17) 0.074(2) 0.0130(16) 0.0194(18) 0.0154(16)
C35 0.068(2) 0.066(2) 0.082(2) -0.0053(19) 0.0320(19) -0.0166(18)
C36 0.0456(16) 0.0419(15) 0.0396(14) -0.0053(12) 0.0059(12) -0.0011(12)
C37 0.065(2) 0.054(2) 0.101(3) 0.007(2) 0.017(2) -0.0108(17)
C38 0.0506(19) 0.076(2) 0.071(2) -0.0214(19) 0.0266(16) -0.0089(17)
C39 0.0312(12) 0.0291(12) 0.0265(11) -0.0027(10) 0.0006(9) 0.0002(10)
C40 0.0410(14) 0.0327(13) 0.0277(12) -0.0032(11) 0.0027(10) 0.0001(11)
C41 0.0538(18) 0.070(2) 0.0426(15) -0.0071(16) -0.0052(13) -0.0019(16)
C42 0.077(2) 0.081(5) 0.055(6) -0.004(3) -0.027(2) 0.000(3)
C43 0.077(2) 0.081(5) 0.055(6) -0.004(3) -0.027(2) 0.000(3)
C42B 0.077(2) 0.081(5) 0.055(6) -0.004(3) -0.027(2) 0.000(3)
C43B 0.077(2) 0.081(5) 0.055(6) -0.004(3) -0.027(2) 0.000(3)
C44 0.0600(18) 0.0347(14) 0.0407(14) -0.0103(12) 0.0101(13) -0.0050(13)
C45 0.083(3) 0.061(2) 0.085(3) 0.015(2) 0.026(2) -0.0142(19)
C46 0.075(2) 0.0465(17) 0.0543(18) -0.0039(15) 0.0054(16) 0.0121(16)
C47 0.0612(19) 0.0462(16) 0.0445(16) -0.0042(14) 0.0173(14) -0.0070(14)
C48 0.094(3) 0.056(3) 0.057(4) -0.011(2) 0.044(3) -0.0165(19)
C49 0.094(3) 0.056(3) 0.057(4) -0.011(2) 0.044(3) -0.0165(19)
C48B 0.094(3) 0.056(3) 0.057(4) -0.011(2) 0.044(3) -0.0165(19)
C49B 0.094(3) 0.056(3) 0.057(4) -0.011(2) 0.044(3) -0.0165(19)
Si1 0.0368(4) 0.0272(3) 0.0223(3) -0.0078(3) 0.0030(2) -0.0003(3)
Si2 0.0432(4) 0.0338(4) 0.0248(3) -0.0089(3) 0.0032(3) -0.0042(3)
Si3 0.0394(4) 0.0313(4) 0.0268(3) -0.0093(3) 0.0031(3) 0.0056(3)
Si4 0.0298(4) 0.1085(8) 0.0585(5) -0.0093(6) -0.0071(4) 0.0038(5)

loop_
_atom_type_symbol
_atom_type_description
_atom_type_scat_dispersion_real
_atom_type_scat_dispersion_imag
_atom_type_scat_source
C C 0.0033 0.0016 'International Tables Vol C Tables 4.2.6.8 and 6.1.1.4'
H H 0.0000 0.0000 'International Tables Vol C Tables 4.2.6.8 and 6.1.1.4'
Si Si 0.0817 0.0704 'International Tables Vol C Tables 4.2.6.8 and 6.1.1.4'

loop_
_geom_angle_atom_site_label_1
_geom_angle_atom_site_label_2
_geom_angle_atom_site_label_3
_geom_angle
_geom_angle_site_symmetry_1
_geom_angle_site_symmetry_3
_geom_angle_publ_flag
C3 C1 C2 118.89(18) . . ?
C3 C1 C4 118.79(19) . . ?
C2 C1 C4 122.32(19) . . ?
C3 C2 C1 118.89(18) 7_557 . ?
C3 C2 C15 119.88(19) 7_557 . ?
C1 C2 C15 121.20(19) . . ?
C2 C3 C1 122.22(19) 7_557 . ?
C2 C3 H3 118.9 7_557 . ?
C1 C3 H3 118.9 . . ?
C5 C4 C1 176.2(2) . . ?
C4 C5 Si1 172.6(2) . . ?
C7 C6 C8 112.6(3) . . ?
C7 C6 Si1 114.9(2) . . ?
C8 C6 Si1 110.5(2) . . ?
C7 C6 H6 106.0 . . ?
C8 C6 H6 106.0 . . ?
Si1 C6 H6 106.0 . . ?
C6 C7 H7A 109.5 . . ?
C6 C7 H7B 109.5 . . ?
H7A C7 H7B 109.5 . . ?
C6 C7 H7C 109.5 . . ?
H7A C7 H7C 109.5 . . ?
H7B C7 H7C 109.5 . . ?
C6 C8 H8A 109.5 . . ?
C6 C8 H8B 109.5 . . ?
H8A C8 H8B 109.5 . . ?
C6 C8 H8C 109.5 . . ?
H8A C8 H8C 109.5 . . ?
H8B C8 H8C 109.5 . . ?
C10 C9 C11 110.8(3) . . ?
C10 C9 Si1 113.5(2) . . ?
C11 C9 Si1 111.62(19) . . ?
C10 C9 H9 106.8 . . ?
C11 C9 H9 106.8 . . ?
Si1 C9 H9 106.8 . . ?
C9 C10 H10A 109.5 . . ?
C9 C10 H10B 109.5 . . ?
H10A C10 H10B 109.5 . . ?
C9 C10 H10C 109.5 . . ?
H10A C10 H10C 109.5 . . ?
H10B C10 H10C 109.5 . . ?
C9 C11 H11A 109.5 . . ?
C9 C11 H11B 109.5 . . ?
H11A C11 H11B 109.5 . . ?
C9 C11 H11C 109.5 . . ?
H11A C11 H11C 109.5 . . ?
H11B C11 H11C 109.5 . . ?
C14 C12 C13 111.5(2) . . ?
C14 C12 Si1 114.5(2) . . ?
C13 C12 Si1 114.77(18) . . ?
C14 C12 H12 105.0 . . ?
C13 C12 H12 105.0 . . ?
Si1 C12 H12 105.0 . . ?
C12 C13 H13A 109.5 . . ?
C12 C13 H13B 109.5 . . ?
H13A C13 H13B 109.5 . . ?
C12 C13 H13C 109.5 . . ?
H13A C13 H13C 109.5 . . ?
H13B C13 H13C 109.5 . . ?
C12 C14 H14A 109.5 . . ?
C12 C14 H14B 109.5 . . ?
H14A C14 H14B 109.5 . . ?
C12 C14 H14C 109.5 . . ?
H14A C14 H14C 109.5 . . ?
H14B C14 H14C 109.5 . . ?
C16 C15 C2 177.7(2) . . ?
C15 C16 C17 176.0(2) . . ?
C18 C17 C22 118.83(19) . . ?
C18 C17 C16 118.98(19) . . ?
C22 C17 C16 122.16(19) . . ?
C19 C18 C17 121.88(19) . . ?
C19 C18 H18 119.1 . . ?
C17 C18 H18 119.1 . . ?
C18 C19 C20 119.09(19) . . ?
C18 C19 C39 120.4(2) . . ?
C20 C19 C39 120.46(19) . . ?
C21 C20 C19 119.11(19) . . ?
C21 C20 C23 119.2(2) . . ?
C19 C20 C23 121.6(2) . . ?
C20 C21 C22 122.0(2) . . ?
C20 C21 H21 119.0 . . ?
C22 C21 H21 119.0 . . ?
C21 C22 C17 119.08(19) . . ?
C21 C22 C28 117.36(19) . . ?
C17 C22 C28 123.55(19) . . ?
C24 C23 C20 175.9(3) . . ?
C23 C24 Si4 174.7(3) . . ?
Si4 C25 H25A 109.5 . . ?
Si4 C25 H25B 109.5 . . ?
Si4 C25 H25C 109.5 . . ?
Si4 C26 H26A 109.5 . . ?
Si4 C26 H26B 109.5 . . ?
Si4 C26 H26C 109.5 . . ?
Si4 C27 H27A 109.5 . . ?
Si4 C27 H27B 109.5 . . ?
Si4 C27 H27C 109.5 . . ?
Si4 C25B H25D 109.5 . . ?
Si4 C25B H25E 109.5 . . ?
H25D C25B H25E 109.5 . . ?
Si4 C25B H25F 109.5 . . ?
H25D C25B H25F 109.5 . . ?
H25E C25B H25F 109.5 . . ?
Si4 C26B H26D 109.5 . . ?
Si4 C26B H26E 109.5 . . ?
H26D C26B H26E 109.5 . . ?
Si4 C26B H26F 109.5 . . ?
H26D C26B H26F 109.5 . . ?
H26E C26B H26F 109.5 . . ?
Si4 C27B H27D 109.5 . . ?
Si4 C27B H27E 109.5 . . ?
H27D C27B H27E 109.5 . . ?
Si4 C27B H27F 109.5 . . ?
H27D C27B H27F 109.5 . . ?
H27E C27B H27F 109.5 . . ?
C29 C28 C22 172.7(2) . . ?
C28 C29 Si3 176.5(2) . . ?
C31 C30 C32 113.9(3) . . ?
C31 C30 Si3 115.4(2) . . ?
C32 C30 Si3 113.3(2) . . ?
C31 C30 H30 104.2 . . ?
C32 C30 H30 104.2 . . ?
Si3 C30 H30 104.2 . . ?
C30 C31 H31A 109.5 . . ?
C30 C31 H31B 109.5 . . ?
H31A C31 H31B 109.5 . . ?
C30 C31 H31C 109.5 . . ?
H31A C31 H31C 109.5 . . ?
H31B C31 H31C 109.5 . . ?
C30 C32 H32A 109.5 . . ?
C30 C32 H32B 109.5 . . ?
H32A C32 H32B 109.5 . . ?
C30 C32 H32C 109.5 . . ?
H32A C32 H32C 109.5 . . ?
H32B C32 H32C 109.5 . . ?
C34 C33 C35 110.3(3) . . ?
C34 C33 Si3 111.6(2) . . ?
C35 C33 Si3 113.7(2) . . ?
C34 C33 H33 107.0 . . ?
C35 C33 H33 107.0 . . ?
Si3 C33 H33 107.0 . . ?
C33 C34 H34A 109.5 . . ?
C33 C34 H34B 109.5 . . ?
H34A C34 H34B 109.5 . . ?
C33 C34 H34C 109.5 . . ?
H34A C34 H34C 109.5 . . ?
H34B C34 H34C 109.5 . . ?
C33 C35 H35A 109.5 . . ?
C33 C35 H35B 109.5 . . ?
H35A C35 H35B 109.5 . . ?
C33 C35 H35C 109.5 . . ?
H35A C35 H35C 109.5 . . ?
H35B C35 H35C 109.5 . . ?
C37 C36 C38 110.2(3) . . ?
C37 C36 Si3 112.2(2) . . ?
C38 C36 Si3 113.9(2) . . ?
C37 C36 H36 106.7 . . ?
C38 C36 H36 106.7 . . ?
Si3 C36 H36 106.7 . . ?
C36 C37 H37A 109.5 . . ?
C36 C37 H37B 109.5 . . ?
H37A C37 H37B 109.5 . . ?
C36 C37 H37C 109.5 . . ?
H37A C37 H37C 109.5 . . ?
H37B C37 H37C 109.5 . . ?
C36 C38 H38A 109.5 . . ?
C36 C38 H38B 109.5 . . ?
H38A C38 H38B 109.5 . . ?
C36 C38 H38C 109.5 . . ?
H38A C38 H38C 109.5 . . ?
H38B C38 H38C 109.5 . . ?
C40 C39 C19 179.0(3) . . ?
C39 C40 Si2 178.7(2) . . ?
C43 C41 C42B 94.3(5) . . ?
C43 C41 C42 112.8(4) . . ?
C42B C41 C43B 109.6(6) . . ?
C42 C41 C43B 127.9(6) . . ?
C43 C41 Si2 118.5(5) . . ?
C42B C41 Si2 115.6(4) . . ?
C42 C41 Si2 111.4(4) . . ?
C43B C41 Si2 109.2(4) . . ?
C43 C41 H41 104.1 . . ?
C42B C41 H41 120.3 . . ?
C42 C41 H41 104.1 . . ?
C43B C41 H41 96.1 . . ?
Si2 C41 H41 104.1 . . ?
C41 C42 H42A 109.5 . . ?
C41 C42 H42B 109.5 . . ?
C41 C42 H42C 109.5 . . ?
C41 C43 H43A 109.5 . . ?
C41 C43 H43B 109.5 . . ?
C41 C43 H43C 109.5 . . ?
C41 C42B H42D 109.5 . . ?
C41 C42B H42E 109.5 . . ?
H42D C42B H42E 109.5 . . ?
C41 C42B H42F 109.5 . . ?
H42D C42B H42F 109.5 . . ?
H42E C42B H42F 109.5 . . ?
C41 C43B H43D 109.5 . . ?
C41 C43B H43E 109.5 . . ?
H43D C43B H43E 109.5 . . ?
C41 C43B H43F 109.5 . . ?
H43D C43B H43F 109.5 . . ?
H43E C43B H43F 109.5 . . ?
C46 C44 C45 109.8(3) . . ?
C46 C44 Si2 112.4(2) . . ?
C45 C44 Si2 112.2(2) . . ?
C46 C44 H44 107.4 . . ?
C45 C44 H44 107.4 . . ?
Si2 C44 H44 107.4 . . ?
C44 C45 H45A 109.5 . . ?
C44 C45 H45B 109.5 . . ?
H45A C45 H45B 109.5 . . ?
C44 C45 H45C 109.5 . . ?
H45A C45 H45C 109.5 . . ?
H45B C45 H45C 109.5 . . ?
C44 C46 H46A 109.5 . . ?
C44 C46 H46B 109.5 . . ?
H46A C46 H46B 109.5 . . ?
C44 C46 H46C 109.5 . . ?
H46A C46 H46C 109.5 . . ?
H46B C46 H46C 109.5 . . ?
C49B C47 C48B 113.7(4) . . ?
C49B C47 C48 93.5(5) . . ?
C48B C47 C49 129.2(4) . . ?
C48 C47 C49 109.6(5) . . ?
C49B C47 Si2 122.2(5) . . ?
C48B C47 Si2 114.6(3) . . ?
C48 C47 Si2 112.0(3) . . ?
C49 C47 Si2 111.4(4) . . ?
C49B C47 H47 112.0 . . ?
C48B C47 H47 77.3 . . ?
C48 C47 H47 107.9 . . ?
C49 C47 H47 107.9 . . ?
Si2 C47 H47 107.9 . . ?
C47 C48 H48A 109.5 . . ?
C47 C48 H48B 109.5 . . ?
C47 C48 H48C 109.5 . . ?
C47 C49 H49A 109.5 . . ?
C47 C49 H49B 109.5 . . ?
C47 C49 H49C 109.5 . . ?
C47 C48B H48D 109.5 . . ?
C47 C48B H48E 109.5 . . ?
H48D C48B H48E 109.5 . . ?
C47 C48B H48F 109.5 . . ?
H48D C48B H48F 109.5 . . ?
H48E C48B H48F 109.5 . . ?
C47 C49B H49D 109.5 . . ?
C47 C49B H49E 109.5 . . ?
H49D C49B H49E 109.5 . . ?
C47 C49B H49F 109.5 . . ?
H49D C49B H49F 109.5 . . ?
H49E C49B H49F 109.5 . . ?
C5 Si1 C6 107.82(11) . . ?
C5 Si1 C12 104.70(11) . . ?
C6 Si1 C12 116.07(13) . . ?
C5 Si1 C9 108.81(11) . . ?
C6 Si1 C9 110.17(13) . . ?
C12 Si1 C9 108.94(12) . . ?
C40 Si2 C44 106.93(12) . . ?
C40 Si2 C47 106.07(12) . . ?
C44 Si2 C47 109.47(13) . . ?
C40 Si2 C41 107.25(13) . . ?
C44 Si2 C41 109.79(14) . . ?
C47 Si2 C41 116.81(15) . . ?
C29 Si3 C33 108.58(12) . . ?
C29 Si3 C30 107.16(12) . . ?
C33 Si3 C30 114.67(14) . . ?
C29 Si3 C36 105.79(12) . . ?
C33 Si3 C36 109.39(12) . . ?
C30 Si3 C36 110.82(14) . . ?
C25 Si4 C24 113.8(3) . . ?
C25 Si4 C26 104.1(6) . . ?
C24 Si4 C26 107.3(3) . . ?
C25 Si4 C27B 97.9(5) . . ?
C24 Si4 C27B 108.5(3) . . ?
C26 Si4 C27B 125.1(5) . . ?
C25 Si4 C26B 117.0(6) . . ?
C24 Si4 C26B 109.4(3) . . ?
C27B Si4 C26B 109.5(4) . . ?
C25 Si4 C27 113.3(5) . . ?
C24 Si4 C27 106.1(3) . . ?
C26 Si4 C27 112.2(4) . . ?
C26B Si4 C27 95.4(4) . . ?
C24 Si4 C25B 103.6(3) . . ?
C26 Si4 C25B 103.8(5) . . ?
C27B Si4 C25B 106.6(5) . . ?
C26B Si4 C25B 118.9(5) . . ?
C27 Si4 C25B 122.7(5) . . ?

loop_
_geom_bond_atom_site_label_1
_geom_bond_atom_site_label_2
_geom_bond_distance
_geom_bond_site_symmetry_2
_geom_bond_publ_flag
C1 C3 1.397(3) . ?
C1 C2 1.420(3) . ?
C1 C4 1.430(3) . ?
C2 C3 1.389(3) 7_557 ?
C2 C15 1.432(3) . ?
C3 C2 1.389(3) 7_557 ?
C3 H3 0.9500 . ?
C4 C5 1.206(3) . ?
C5 Si1 1.848(2) . ?
C6 C7 1.502(4) . ?
C6 C8 1.547(4) . ?
C6 Si1 1.879(3) . ?
C6 H6 1.0000 . ?
C7 H7A 0.9800 . ?
C7 H7B 0.9800 . ?
C7 H7C 0.9800 . ?
C8 H8A 0.9800 . ?
C8 H8B 0.9800 . ?
C8 H8C 0.9800 . ?
C9 C10 1.527(4) . ?
C9 C11 1.528(4) . ?
C9 Si1 1.882(3) . ?
C9 H9 1.0000 . ?
C10 H10A 0.9800 . ?
C10 H10B 0.9800 . ?
C10 H10C 0.9800 . ?
C11 H11A 0.9800 . ?
C11 H11B 0.9800 . ?
C11 H11C 0.9800 . ?
C12 C14 1.521(4) . ?
C12 C13 1.530(4) . ?
C12 Si1 1.881(3) . ?
C12 H12 1.0000 . ?
C13 H13A 0.9800 . ?
C13 H13B 0.9800 . ?
C13 H13C 0.9800 . ?
C14 H14A 0.9800 . ?
C14 H14B 0.9800 . ?
C14 H14C 0.9800 . ?
C15 C16 1.202(3) . ?
C16 C17 1.431(3) . ?
C17 C18 1.396(3) . ?
C17 C22 1.415(3) . ?
C18 C19 1.395(3) . ?
C18 H18 0.9500 . ?
C19 C20 1.412(3) . ?
C19 C39 1.439(3) . ?
C20 C21 1.389(3) . ?
C20 C23 1.435(3) . ?
C21 C22 1.395(3) . ?
C21 H21 0.9500 . ?
C22 C28 1.440(3) . ?
C23 C24 1.199(3) . ?
C24 Si4 1.846(3) . ?
C25 Si4 1.750(16) . ?
C25 H25A 0.9800 . ?
C25 H25B 0.9800 . ?
C25 H25C 0.9800 . ?
C26 Si4 1.846(12) . ?
C26 H26A 0.9800 . ?
C26 H26B 0.9800 . ?
C26 H26C 0.9800 . ?
C27 Si4 1.929(13) . ?
C27 H27A 0.9800 . ?
C27 H27B 0.9800 . ?
C27 H27C 0.9800 . ?
C25B Si4 1.969(16) . ?
C25B H25D 0.9800 . ?
C25B H25E 0.9800 . ?
C25B H25F 0.9800 . ?
C26B Si4 1.875(12) . ?
C26B H26D 0.9800 . ?
C26B H26E 0.9800 . ?
C26B H26F 0.9800 . ?
C27B Si4 1.860(12) . ?
C27B H27D 0.9800 . ?
C27B H27E 0.9800 . ?
C27B H27F 0.9800 . ?
C28 C29 1.202(3) . ?
C29 Si3 1.849(2) . ?
C30 C31 1.481(4) . ?
C30 C32 1.515(4) . ?
C30 Si3 1.880(3) . ?
C30 H30 1.0000 . ?
C31 H31A 0.9800 . ?
C31 H31B 0.9800 . ?
C31 H31C 0.9800 . ?
C32 H32A 0.9800 . ?
C32 H32B 0.9800 . ?
C32 H32C 0.9800 . ?
C33 C34 1.520(4) . ?
C33 C35 1.530(4) . ?
C33 Si3 1.875(3) . ?
C33 H33 1.0000 . ?
C34 H34A 0.9800 . ?
C34 H34B 0.9800 . ?
C34 H34C 0.9800 . ?
C35 H35A 0.9800 . ?
C35 H35B 0.9800 . ?
C35 H35C 0.9800 . ?
C36 C37 1.519(4) . ?
C36 C38 1.529(4) . ?
C36 Si3 1.899(3) . ?
C36 H36 1.0000 . ?
C37 H37A 0.9800 . ?
C37 H37B 0.9800 . ?
C37 H37C 0.9800 . ?
C38 H38A 0.9800 . ?
C38 H38B 0.9800 . ?
C38 H38C 0.9800 . ?
C39 C40 1.199(3) . ?
C40 Si2 1.848(2) . ?
C41 C43 1.47(2) . ?
C41 C42B 1.537(17) . ?
C41 C42 1.576(17) . ?
C41 C43B 1.58(2) . ?
C41 Si2 1.883(3) . ?
C41 H41 1.0000 . ?
C42 H42A 0.9800 . ?
C42 H42B 0.9800 . ?
C42 H42C 0.9800 . ?
C43 H43A 0.9800 . ?
C43 H43B 0.9800 . ?
C43 H43C 0.9800 . ?
C42B H42D 0.9800 . ?
C42B H42E 0.9800 . ?
C42B H42F 0.9800 . ?
C43B H43D 0.9800 . ?
C43B H43E 0.9800 . ?
C43B H43F 0.9800 . ?
C44 C46 1.526(4) . ?
C44 C45 1.528(4) . ?
C44 Si2 1.876(3) . ?
C44 H44 1.0000 . ?
C45 H45A 0.9800 . ?
C45 H45B 0.9800 . ?
C45 H45C 0.9800 . ?
C46 H46A 0.9800 . ?
C46 H46B 0.9800 . ?
C46 H46C 0.9800 . ?
C47 C49B 1.429(13) . ?
C47 C48B 1.535(8) . ?
C47 C48 1.556(9) . ?
C47 C49 1.560(12) . ?
C47 Si2 1.879(3) . ?
C47 H47 1.0000 . ?
C48 H48A 0.9800 . ?
C48 H48B 0.9800 . ?
C48 H48C 0.9800 . ?
C49 H49A 0.9800 . ?
C49 H49B 0.9800 . ?
C49 H49C 0.9800 . ?
C48B H48D 0.9800 . ?
C48B H48E 0.9800 . ?
C48B H48F 0.9800 . ?
C49B H49D 0.9800 . ?
C49B H49E 0.9800 . ?
C49B H49F 0.9800 . ?

loop_
_geom_torsion_atom_site_label_1
_geom_torsion_atom_site_label_2
_geom_torsion_atom_site_label_3
_geom_torsion_atom_site_label_4
_geom_torsion
_geom_torsion_site_symmetry_1
_geom_torsion_site_symmetry_2
_geom_torsion_site_symmetry_3
_geom_torsion_site_symmetry_4
_geom_torsion_publ_flag
C3 C1 C2 C3 -0.3(3) . . . 7_557 ?
C4 C1 C2 C3 179.26(19) . . . 7_557 ?
C3 C1 C2 C15 177.55(19) . . . . ?
C4 C1 C2 C15 -2.9(3) . . . . ?
C2 C1 C3 C2 0.3(3) . . . 7_557 ?
C4 C1 C3 C2 -179.27(19) . . . 7_557 ?
C22 C17 C18 C19 0.4(3) . . . . ?
C16 C17 C18 C19 178.6(2) . . . . ?
C17 C18 C19 C20 -0.4(3) . . . . ?
C17 C18 C19 C39 178.8(2) . . . . ?
C18 C19 C20 C21 0.1(3) . . . . ?
C39 C19 C20 C21 -179.1(2) . . . . ?
C18 C19 C20 C23 178.1(2) . . . . ?
C39 C19 C20 C23 -1.0(3) . . . . ?
C19 C20 C21 C22 0.3(3) . . . . ?
C23 C20 C21 C22 -177.8(2) . . . . ?
C20 C21 C22 C17 -0.3(3) . . . . ?
C20 C21 C22 C28 179.8(2) . . . . ?
C18 C17 C22 C21 0.0(3) . . . . ?
C16 C17 C22 C21 -178.2(2) . . . . ?
C18 C17 C22 C28 179.9(2) . . . . ?
C16 C17 C22 C28 1.7(3) . . . . ?
C7 C6 Si1 C5 42.4(3) . . . . ?
C8 C6 Si1 C5 171.1(2) . . . . ?
C7 C6 Si1 C12 -74.6(3) . . . . ?
C8 C6 Si1 C12 54.1(3) . . . . ?
C7 C6 Si1 C9 161.0(2) . . . . ?
C8 C6 Si1 C9 -70.3(3) . . . . ?
C14 C12 Si1 C5 -66.4(2) . . . . ?
C13 C12 Si1 C5 162.8(2) . . . . ?
C14 C12 Si1 C6 52.3(2) . . . . ?
C13 C12 Si1 C6 -78.5(2) . . . . ?
C14 C12 Si1 C9 177.3(2) . . . . ?
C13 C12 Si1 C9 46.5(2) . . . . ?
C10 C9 Si1 C5 69.7(2) . . . . ?
C11 C9 Si1 C5 -56.3(2) . . . . ?
C10 C9 Si1 C6 -48.3(2) . . . . ?
C11 C9 Si1 C6 -174.3(2) . . . . ?
C10 C9 Si1 C12 -176.7(2) . . . . ?
C11 C9 Si1 C12 57.3(2) . . . . ?
C46 C44 Si2 C40 -57.8(2) . . . . ?
C45 C44 Si2 C40 66.6(2) . . . . ?
C46 C44 Si2 C47 56.7(2) . . . . ?
C45 C44 Si2 C47 -178.9(2) . . . . ?
C46 C44 Si2 C41 -173.8(2) . . . . ?
C45 C44 Si2 C41 -49.4(3) . . . . ?
C49B C47 Si2 C40 -54.8(7) . . . . ?
C48B C47 Si2 C40 161.1(4) . . . . ?
C48 C47 Si2 C40 -164.2(4) . . . . ?
C49 C47 Si2 C40 -41.0(6) . . . . ?
C49B C47 Si2 C44 -169.8(7) . . . . ?
C48B C47 Si2 C44 46.1(4) . . . . ?
C48 C47 Si2 C44 80.8(4) . . . . ?
C49 C47 Si2 C44 -156.0(6) . . . . ?
C49B C47 Si2 C41 64.7(7) . . . . ?
C48B C47 Si2 C41 -79.4(4) . . . . ?
C48 C47 Si2 C41 -44.7(4) . . . . ?
C49 C47 Si2 C41 78.4(6) . . . . ?
C43 C41 Si2 C40 67.1(7) . . . . ?
C42B C41 Si2 C40 177.9(4) . . . . ?
C42 C41 Si2 C40 -159.6(4) . . . . ?
C43B C41 Si2 C40 53.8(7) . . . . ?
C43 C41 Si2 C44 -177.1(6) . . . . ?
C42B C41 Si2 C44 -66.3(4) . . . . ?
C42 C41 Si2 C44 -43.8(4) . . . . ?
C43B C41 Si2 C44 169.6(7) . . . . ?
C43 C41 Si2 C47 -51.7(7) . . . . ?
C42B C41 Si2 C47 59.1(4) . . . . ?
C42 C41 Si2 C47 81.6(4) . . . . ?
C43B C41 Si2 C47 -65.1(7) . . . . ?
C34 C33 Si3 C29 59.9(2) . . . . ?
C35 C33 Si3 C29 -65.7(2) . . . . ?
C34 C33 Si3 C30 179.67(19) . . . . ?
C35 C33 Si3 C30 54.1(3) . . . . ?
C34 C33 Si3 C36 -55.1(2) . . . . ?
C35 C33 Si3 C36 179.3(2) . . . . ?
C31 C30 Si3 C29 31.0(3) . . . . ?
C32 C30 Si3 C29 164.8(2) . . . . ?
C31 C30 Si3 C33 -89.6(3) . . . . ?
C32 C30 Si3 C33 44.2(3) . . . . ?
C31 C30 Si3 C36 146.0(3) . . . . ?
C32 C30 Si3 C36 -80.3(3) . . . . ?
C37 C36 Si3 C29 68.3(2) . . . . ?
C38 C36 Si3 C29 -165.7(2) . . . . ?
C37 C36 Si3 C33 -174.9(2) . . . . ?
C38 C36 Si3 C33 -48.9(2) . . . . ?
C37 C36 Si3 C30 -47.5(3) . . . . ?
C38 C36 Si3 C30 78.5(2) . . . . ?
